data_4512053
loop_
_publ_author_name
'Kubota, Hiroyuki'
'Takahashi, Yukihiro'
'Harada, Jun'
'Inabe, Tamotsu'

_publ_section_title
;
 Structural and Physical Properties of a Series of
 7,7,8,8-Tetracyanoquinodimethane Salts with Dications Bearing Two
 Terminal Pyridinium Rings
;
_journal_issue 11
_journal_name_full 'Crystal Growth &amp; Design'
_journal_page_first 5575
_journal_paper_doi 10.1021/cg500820v
_journal_volume 14
_journal_year 2014
_chemical_formula_moiety 'C63 H36 N18'
_chemical_formula_sum 'C63 H36 N18'
_chemical_formula_weight 1045.10
_space_group_IT_number 2
_symmetry_cell_setting triclinic
_symmetry_Int_Tables_number 2
_symmetry_space_group_name_Hall '-P 1'
_symmetry_space_group_name_H-M 'P -1'
_atom_sites_solution_hydrogens geom
_atom_sites_solution_primary direct
_atom_sites_solution_secondary difmap
_cell_angle_alpha 93.634(13)
_cell_angle_beta 95.231(10)
_cell_angle_gamma 90.757(10)
_cell_formula_units_Z 2
_cell_length_a 7.7658(17)
_cell_length_b 13.274(4)
_cell_length_c 25.224(5)
_cell_measurement_reflns_used 9354
_cell_measurement_temperature 153
_cell_measurement_theta_max 27.44
_cell_measurement_theta_min 3.10
_cell_volume 2583.7(11)
_computing_cell_refinement 'RAPID AUTO'
_computing_data_collection 'RAPID AUTO (Rigaku, ????)'
_computing_data_reduction 'RAPID AUTO'
_computing_molecular_graphics 'CrystalStructure 4.0'
_computing_publication_material 'CrystalStructure 4.0 (Rigaku, 2010)'
_computing_structure_refinement 'SHELXL97 (Sheldrick, 2008)'
_computing_structure_solution 'SIR2004 (Burla, et al., 2005)'
_diffrn_ambient_temperature 153
_diffrn_detector_area_resol_mean 10.000
_diffrn_measured_fraction_theta_full 0.980
_diffrn_measured_fraction_theta_max 0.980
_diffrn_measurement_device_type 'Rigaku R-AXIS RAPID'
_diffrn_measurement_method \w
_diffrn_radiation_type 'Mo K\a'
_diffrn_radiation_wavelength 0.71075
_diffrn_reflns_av_R_equivalents 0.0579
_diffrn_reflns_limit_h_max 10
_diffrn_reflns_limit_h_min -9
_diffrn_reflns_limit_k_max 17
_diffrn_reflns_limit_k_min -17
_diffrn_reflns_limit_l_max 32
_diffrn_reflns_limit_l_min -32
_diffrn_reflns_number 24777
_diffrn_reflns_theta_full 27.48
_diffrn_reflns_theta_max 27.48
_diffrn_standards_number 0
_exptl_absorpt_coefficient_mu 0.085
_exptl_absorpt_correction_T_max 0.992
_exptl_absorpt_correction_T_min 0.399
_exptl_absorpt_correction_type multi-scan
_exptl_absorpt_process_details 'ABSCOR (Rigaku, 1995)'
_exptl_crystal_colour black
_exptl_crystal_density_diffrn 1.343
_exptl_crystal_density_method 'not measured'
_exptl_crystal_description platelet
_exptl_crystal_F_000 1080.00
_exptl_crystal_size_max 0.800
_exptl_crystal_size_mid 0.300
_exptl_crystal_size_min 0.100
_refine_diff_density_max 0.390
_refine_diff_density_min -0.280
_refine_ls_extinction_method none
_refine_ls_goodness_of_fit_ref 1.066
_refine_ls_hydrogen_treatment constr
_refine_ls_number_parameters 730
_refine_ls_number_reflns 11590
_refine_ls_number_restraints 0
_refine_ls_R_factor_gt 0.0707
_refine_ls_shift/su_max 0.000
_refine_ls_structure_factor_coef Fsqd
_refine_ls_weighting_details 'w = 1/[\s^2^(Fo^2^)+(0.1073P)^2^+1.1869P] where P=(Fo^2^+2Fc^2^)/3'
_refine_ls_weighting_scheme calc
_refine_ls_wR_factor_ref 0.2250
_reflns_number_gt 7823
_reflns_number_total 11590
_reflns_threshold_expression F^2^>2.0\s(F^2^)
_cod_data_source_file cg500820v_si_002.cif
_cod_data_source_block C5BPy_(TCNQ)4
_cod_depositor_comments 'Adding full bibliography for 4512048--4512055.cif.'
_cod_original_cell_volume 2583.6(11)
_cod_database_code 4512053

loop_
_symmetry_equiv_pos_site_id
_symmetry_equiv_pos_as_xyz
1 +X,+Y,+Z
2 -X,-Y,-Z

loop_
_atom_site_label
_atom_site_type_symbol
_atom_site_fract_x
_atom_site_fract_y
_atom_site_fract_z
_atom_site_U_iso_or_equiv
_atom_site_adp_type
_atom_site_occupancy
_atom_site_symmetry_multiplicity
_atom_site_calc_flag
_atom_site_refinement_flags
N(1) N -0.2844(3) 0.47736(16) 0.61542(8) 0.0328(5) Uani 1.0 2 d .
N(2) N 0.2680(3) 0.47103(15) 0.87325(8) 0.0327(5) Uani 1.0 2 d .
N(3) N 0.0732(3) 0.68784(18) 0.53135(10) 0.0436(6) Uani 1.0 2 d .
N(4) N -0.3987(3) 0.85200(17) 0.55830(9) 0.0377(5) Uani 1.0 2 d .
N(5) N 0.6546(3) 1.22670(17) 0.57073(9) 0.0389(5) Uani 1.0 2 d .
N(6) N 0.1914(3) 1.39240(17) 0.59942(10) 0.0436(6) Uani 1.0 2 d .
N(7) N 0.2697(3) 0.62037(18) 0.67294(11) 0.0499(7) Uani 1.0 2 d .
N(8) N -0.2207(3) 0.77554(18) 0.67793(9) 0.0396(5) Uani 1.0 2 d .
N(9) N 0.8254(3) 1.15671(17) 0.69624(9) 0.0379(5) Uani 1.0 2 d .
N(10) N 0.3615(3) 1.32078(18) 0.72904(10) 0.0466(6) Uani 1.0 2 d .
N(11) N -0.3792(4) 0.57958(18) 0.77431(11) 0.0507(7) Uani 1.0 2 d .
N(12) N -0.8390(3) 0.75056(18) 0.80440(10) 0.0440(6) Uani 1.0 2 d .
N(13) N 0.2062(3) 1.12647(17) 0.81624(9) 0.0375(5) Uani 1.0 2 d .
N(14) N -0.2727(3) 1.28539(17) 0.83660(9) 0.0404(6) Uani 1.0 2 d .
N(15) N -0.1280(3) 0.68342(17) 0.90778(10) 0.0409(6) Uani 1.0 2 d .
N(16) N -0.6050(3) 0.84279(18) 0.93543(9) 0.0400(6) Uani 1.0 2 d .
N(17) N 0.4240(3) 1.23733(19) 0.94274(10) 0.0480(6) Uani 1.0 2 d .
N(18) N -0.0585(4) 1.39129(18) 0.96336(10) 0.0440(6) Uani 1.0 2 d .
C(1) C -0.2053(4) 0.4652(2) 0.57049(11) 0.0396(6) Uani 1.0 2 d .
C(2) C -0.2503(4) 0.5226(3) 0.52833(11) 0.0414(7) Uani 1.0 2 d .
C(3) C -0.3781(4) 0.5925(2) 0.53293(11) 0.0426(7) Uani 1.0 2 d .
C(4) C -0.4587(5) 0.6025(3) 0.57865(12) 0.0501(8) Uani 1.0 2 d .
C(5) C -0.4106(4) 0.5440(3) 0.61977(11) 0.0441(7) Uani 1.0 2 d .
C(6) C -0.2269(4) 0.41997(19) 0.66200(10) 0.0360(6) Uani 1.0 2 d .
C(7) C -0.0867(4) 0.47768(19) 0.69787(10) 0.0338(6) Uani 1.0 2 d .
C(8) C -0.0433(4) 0.42277(19) 0.74817(10) 0.0356(6) Uani 1.0 2 d .
C(9) C 0.0906(4) 0.48052(19) 0.78669(10) 0.0352(6) Uani 1.0 2 d .
C(10) C 0.1289(4) 0.4222(2) 0.83600(11) 0.0390(6) Uani 1.0 2 d .
C(11) C 0.2287(4) 0.5427(2) 0.91005(11) 0.0417(7) Uani 1.0 2 d .
C(12) C 0.3572(5) 0.5881(3) 0.94444(12) 0.0520(8) Uani 1.0 2 d .
C(13) C 0.5265(4) 0.5595(3) 0.94133(11) 0.0477(8) Uani 1.0 2 d .
C(14) C 0.5629(4) 0.4872(3) 0.90327(12) 0.0460(7) Uani 1.0 2 d .
C(15) C 0.4323(4) 0.4434(2) 0.86965(11) 0.0373(6) Uani 1.0 2 d .
C(16) C 0.0087(3) 0.76377(19) 0.54035(10) 0.0316(6) Uani 1.0 2 d .
C(17) C -0.0694(3) 0.85802(18) 0.55175(9) 0.0274(5) Uani 1.0 2 d .
C(18) C -0.2519(3) 0.85470(18) 0.55563(9) 0.0294(5) Uani 1.0 2 d .
C(19) C 0.0279(3) 0.94815(17) 0.55867(9) 0.0259(5) Uani 1.0 2 d .
C(20) C 0.2104(3) 0.94892(17) 0.55376(9) 0.0264(5) Uani 1.0 2 d .
C(21) C 0.3056(3) 1.03604(18) 0.56059(9) 0.0277(5) Uani 1.0 2 d .
C(22) C 0.2276(3) 1.13059(17) 0.57285(9) 0.0263(5) Uani 1.0 2 d .
C(23) C 0.0451(3) 1.13021(18) 0.57719(9) 0.0266(5) Uani 1.0 2 d .
C(24) C -0.0509(3) 1.04269(18) 0.57031(9) 0.0273(5) Uani 1.0 2 d .
C(25) C 0.5085(3) 1.22238(18) 0.57491(10) 0.0307(5) Uani 1.0 2 d .
C(26) C 0.3273(3) 1.21998(18) 0.58031(9) 0.0277(5) Uani 1.0 2 d .
C(27) C 0.2526(3) 1.31504(19) 0.59141(9) 0.0311(5) Uani 1.0 2 d .
C(28) C 0.1961(4) 0.6949(2) 0.67298(11) 0.0364(6) Uani 1.0 2 d .
C(29) C 0.1096(3) 0.78828(18) 0.67519(9) 0.0303(5) Uani 1.0 2 d .
C(30) C -0.0732(4) 0.78235(18) 0.67683(9) 0.0310(5) Uani 1.0 2 d .
C(31) C 0.2033(3) 0.87888(18) 0.67940(9) 0.0281(5) Uani 1.0 2 d .
C(32) C 0.3877(3) 0.87978(18) 0.67660(9) 0.0283(5) Uani 1.0 2 d .
C(33) C 0.4810(3) 0.96733(18) 0.68258(9) 0.0286(5) Uani 1.0 2 d .
C(34) C 0.3991(3) 1.06196(18) 0.69249(9) 0.0271(5) Uani 1.0 2 d .
C(35) C 0.2140(3) 1.06095(18) 0.69383(9) 0.0281(5) Uani 1.0 2 d .
C(36) C 0.1212(3) 0.97382(18) 0.68710(9) 0.0289(5) Uani 1.0 2 d .
C(37) C 0.6782(3) 1.15417(18) 0.69848(9) 0.0295(5) Uani 1.0 2 d .
C(38) C 0.4954(3) 1.15158(18) 0.70136(9) 0.0282(5) Uani 1.0 2 d .
C(39) C 0.4198(4) 1.24505(19) 0.71643(10) 0.0333(6) Uani 1.0 2 d .
C(40) C -0.4357(4) 0.65663(19) 0.78513(10) 0.0355(6) Uani 1.0 2 d .
C(41) C -0.5090(3) 0.75176(18) 0.79857(9) 0.0302(5) Uani 1.0 2 d .
C(42) C -0.6918(4) 0.75064(18) 0.80236(10) 0.0333(6) Uani 1.0 2 d .
C(43) C -0.4118(3) 0.84120(18) 0.80608(9) 0.0276(5) Uani 1.0 2 d .
C(44) C -0.2286(3) 0.84208(18) 0.80185(9) 0.0276(5) Uani 1.0 2 d .
C(45) C -0.1353(3) 0.92971(18) 0.80759(9) 0.0276(5) Uani 1.0 2 d .
C(46) C -0.2163(3) 1.02433(17) 0.81771(9) 0.0264(5) Uani 1.0 2 d .
C(47) C -0.4002(3) 1.02348(18) 0.82270(9) 0.0277(5) Uani 1.0 2 d .
C(48) C -0.4925(3) 0.93591(18) 0.81692(9) 0.0295(5) Uani 1.0 2 d .
C(49) C 0.0599(3) 1.12044(17) 0.81896(9) 0.0286(5) Uani 1.0 2 d .
C(50) C -0.1234(3) 1.11462(18) 0.82305(9) 0.0275(5) Uani 1.0 2 d .
C(51) C -0.2058(3) 1.20905(18) 0.83115(10) 0.0305(5) Uani 1.0 2 d .
C(52) C -0.1930(3) 0.75833(19) 0.91755(10) 0.0312(5) Uani 1.0 2 d .
C(53) C -0.2753(3) 0.85158(18) 0.92918(9) 0.0282(5) Uani 1.0 2 d .
C(54) C -0.4576(4) 0.84620(18) 0.93315(9) 0.0305(5) Uani 1.0 2 d .
C(55) C -0.1831(3) 0.94372(17) 0.93568(9) 0.0270(5) Uani 1.0 2 d .
C(56) C -0.0003(3) 0.94755(18) 0.93103(9) 0.0280(5) Uani 1.0 2 d .
C(57) C 0.0889(3) 1.03690(18) 0.93641(9) 0.0282(5) Uani 1.0 2 d .
C(58) C 0.0038(3) 1.12999(18) 0.94563(9) 0.0281(5) Uani 1.0 2 d .
C(59) C -0.1782(3) 1.12637(18) 0.95037(9) 0.0285(5) Uani 1.0 2 d .
C(60) C -0.2678(3) 1.03700(18) 0.94559(9) 0.0282(5) Uani 1.0 2 d .
C(61) C 0.2773(4) 1.22965(19) 0.94607(10) 0.0340(6) Uani 1.0 2 d .
C(62) C 0.0962(3) 1.22277(19) 0.95024(9) 0.0306(5) Uani 1.0 2 d .
C(63) C 0.0111(4) 1.31607(19) 0.95794(10) 0.0331(6) Uani 1.0 2 d .
H(1) H -0.1175 0.4164 0.5678 0.0475 Uiso 1.0 2 calc R
H(2) H -0.1942 0.5144 0.4965 0.0497 Uiso 1.0 2 calc R
H(3) H -0.4101 0.6337 0.5043 0.0511 Uiso 1.0 2 calc R
H(4) H -0.5481 0.6501 0.5819 0.0601 Uiso 1.0 2 calc R
H(5) H -0.4670 0.5506 0.6516 0.0529 Uiso 1.0 2 calc R
H(6) H -0.1821 0.3540 0.6495 0.0432 Uiso 1.0 2 calc R
H(7) H -0.3267 0.4070 0.6825 0.0432 Uiso 1.0 2 calc R
H(8) H 0.0181 0.4843 0.6787 0.0405 Uiso 1.0 2 calc R
H(9) H -0.1269 0.5464 0.7074 0.0405 Uiso 1.0 2 calc R
H(10) H 0.0014 0.3553 0.7384 0.0427 Uiso 1.0 2 calc R
H(11) H -0.1500 0.4130 0.7661 0.0427 Uiso 1.0 2 calc R
H(12) H 0.1981 0.4902 0.7692 0.0422 Uiso 1.0 2 calc R
H(13) H 0.0463 0.5479 0.7969 0.0422 Uiso 1.0 2 calc R
H(14) H 0.0225 0.4168 0.8546 0.0468 Uiso 1.0 2 calc R
H(15) H 0.1636 0.3530 0.8251 0.0468 Uiso 1.0 2 calc R
H(16) H 0.1119 0.5618 0.9122 0.0501 Uiso 1.0 2 calc R
H(17) H 0.3301 0.6392 0.9703 0.0624 Uiso 1.0 2 calc R
H(18) H 0.6165 0.5897 0.9654 0.0573 Uiso 1.0 2 calc R
H(19) H 0.6790 0.4675 0.9003 0.0551 Uiso 1.0 2 calc R
H(20) H 0.4577 0.3927 0.8434 0.0447 Uiso 1.0 2 calc R
H(21) H 0.2658 0.8872 0.5455 0.0317 Uiso 1.0 2 calc R
H(22) H 0.4263 1.0341 0.5572 0.0333 Uiso 1.0 2 calc R
H(23) H -0.0103 1.1921 0.5850 0.0319 Uiso 1.0 2 calc R
H(24) H -0.1719 1.0447 0.5733 0.0328 Uiso 1.0 2 calc R
H(25) H 0.4449 0.8179 0.6705 0.0340 Uiso 1.0 2 calc R
H(26) H 0.6024 0.9660 0.6802 0.0343 Uiso 1.0 2 calc R
H(27) H 0.1563 1.1228 0.6996 0.0337 Uiso 1.0 2 calc R
H(28) H -0.0010 0.9755 0.6875 0.0347 Uiso 1.0 2 calc R
H(29) H -0.1720 0.7803 0.7949 0.0331 Uiso 1.0 2 calc R
H(30) H -0.0141 0.9283 0.8048 0.0331 Uiso 1.0 2 calc R
H(31) H -0.4568 1.0851 0.8301 0.0333 Uiso 1.0 2 calc R
H(32) H -0.6134 0.9371 0.8201 0.0354 Uiso 1.0 2 calc R
H(33) H 0.0591 0.8867 0.9241 0.0336 Uiso 1.0 2 calc R
H(34) H 0.2102 1.0373 0.9340 0.0339 Uiso 1.0 2 calc R
H(35) H -0.2375 1.1874 0.9570 0.0342 Uiso 1.0 2 calc R
H(36) H -0.3887 1.0366 0.9489 0.0339 Uiso 1.0 2 calc R

loop_
_atom_site_aniso_label
_atom_site_aniso_U_11
_atom_site_aniso_U_22
_atom_site_aniso_U_33
_atom_site_aniso_U_12
_atom_site_aniso_U_13
_atom_site_aniso_U_23
N(1) 0.0301(11) 0.0282(11) 0.0394(12) -0.0021(9) -0.0001(9) 0.0014(9)
N(2) 0.0342(11) 0.0254(11) 0.0388(12) 0.0018(9) 0.0043(9) 0.0034(9)
N(3) 0.0408(13) 0.0337(13) 0.0569(15) 0.0006(10) 0.0112(11) -0.0030(11)
N(4) 0.0312(12) 0.0366(13) 0.0457(13) 0.0015(9) 0.0048(10) 0.0025(10)
N(5) 0.0304(12) 0.0360(13) 0.0500(13) -0.0004(9) 0.0026(10) 0.0019(10)
N(6) 0.0420(13) 0.0327(13) 0.0549(15) 0.0071(10) -0.0000(11) -0.0020(11)
N(7) 0.0373(13) 0.0302(13) 0.0825(19) 0.0008(10) 0.0118(13) -0.0037(12)
N(8) 0.0343(12) 0.0421(14) 0.0426(13) -0.0000(10) 0.0050(10) 0.0015(10)
N(9) 0.0320(12) 0.0352(12) 0.0464(13) 0.0027(10) 0.0035(10) 0.0012(10)
N(10) 0.0440(14) 0.0323(13) 0.0629(16) 0.0059(11) 0.0066(12) -0.0049(11)
N(11) 0.0494(15) 0.0302(13) 0.0735(18) 0.0054(11) 0.0150(13) -0.0034(12)
N(12) 0.0340(13) 0.0342(13) 0.0635(16) 0.0006(10) 0.0066(11) -0.0021(11)
N(13) 0.0353(12) 0.0393(13) 0.0388(12) -0.0002(10) 0.0084(10) 0.0026(10)
N(14) 0.0407(13) 0.0296(12) 0.0521(14) 0.0048(10) 0.0086(11) 0.0036(10)
N(15) 0.0394(12) 0.0316(12) 0.0525(14) 0.0060(10) 0.0058(11) 0.0049(10)
N(16) 0.0327(12) 0.0405(13) 0.0471(13) 0.0006(10) 0.0072(10) 0.0012(10)
N(17) 0.0363(13) 0.0494(16) 0.0591(16) -0.0058(11) 0.0037(12) 0.0134(12)
N(18) 0.0474(14) 0.0326(13) 0.0513(14) -0.0003(11) 0.0022(11) 0.0011(10)
C(1) 0.0311(13) 0.0391(15) 0.0487(16) 0.0037(11) 0.0049(12) 0.0007(12)
C(2) 0.0348(14) 0.0448(16) 0.0451(16) -0.0044(12) 0.0054(12) 0.0051(12)
C(3) 0.0497(17) 0.0318(14) 0.0449(15) -0.0013(12) -0.0055(13) 0.0069(12)
C(4) 0.0590(19) 0.0389(16) 0.0523(17) 0.0201(14) 0.0026(15) 0.0025(13)
C(5) 0.0482(17) 0.0400(16) 0.0450(15) 0.0120(13) 0.0082(13) 0.0010(12)
C(6) 0.0356(14) 0.0284(13) 0.0440(14) -0.0007(11) 0.0014(11) 0.0047(11)
C(7) 0.0343(13) 0.0298(13) 0.0378(13) -0.0011(10) 0.0057(11) 0.0031(10)
C(8) 0.0343(13) 0.0300(13) 0.0424(14) 0.0007(11) 0.0014(11) 0.0044(11)
C(9) 0.0374(14) 0.0272(13) 0.0415(14) 0.0014(11) 0.0058(11) 0.0036(11)
C(10) 0.0377(14) 0.0327(14) 0.0459(15) -0.0053(11) -0.0005(12) 0.0045(11)
C(11) 0.0438(15) 0.0314(14) 0.0522(17) 0.0043(12) 0.0189(13) -0.0012(12)
C(12) 0.073(3) 0.0365(16) 0.0472(17) -0.0093(15) 0.0194(16) -0.0086(13)
C(13) 0.0548(18) 0.0489(18) 0.0385(15) -0.0208(15) -0.0004(13) 0.0055(13)
C(14) 0.0394(15) 0.0460(17) 0.0536(17) 0.0036(13) 0.0048(13) 0.0109(14)
C(15) 0.0347(14) 0.0330(14) 0.0445(15) 0.0056(11) 0.0063(12) 0.0001(11)
C(16) 0.0289(12) 0.0302(13) 0.0360(13) -0.0035(10) 0.0063(10) -0.0002(10)
C(17) 0.0279(12) 0.0280(12) 0.0263(11) 0.0015(9) 0.0033(9) 0.0002(9)
C(18) 0.0323(13) 0.0258(12) 0.0303(12) -0.0013(10) 0.0040(10) 0.0009(9)
C(19) 0.0249(11) 0.0270(12) 0.0257(11) 0.0000(9) 0.0026(9) 0.0006(9)
C(20) 0.0250(11) 0.0250(12) 0.0294(12) 0.0037(9) 0.0036(9) -0.0002(9)
C(21) 0.0234(11) 0.0284(12) 0.0316(12) 0.0046(9) 0.0045(10) 0.0005(10)
C(22) 0.0271(12) 0.0267(12) 0.0248(11) 0.0024(9) 0.0010(9) 0.0012(9)
C(23) 0.0249(11) 0.0266(12) 0.0280(11) 0.0035(9) 0.0020(9) -0.0007(9)
C(24) 0.0258(11) 0.0285(12) 0.0276(11) 0.0025(9) 0.0028(9) 0.0003(9)
C(25) 0.0296(13) 0.0247(12) 0.0370(13) 0.0008(10) -0.0008(10) 0.0011(10)
C(26) 0.0261(11) 0.0262(12) 0.0303(12) 0.0002(9) 0.0014(10) 0.0002(9)
C(27) 0.0288(12) 0.0311(13) 0.0328(12) 0.0009(10) -0.0003(10) 0.0006(10)
C(28) 0.0314(13) 0.0295(14) 0.0486(15) -0.0029(11) 0.0083(12) -0.0018(11)
C(29) 0.0288(12) 0.0296(13) 0.0327(12) 0.0012(10) 0.0046(10) 0.0001(10)
C(30) 0.0326(13) 0.0278(13) 0.0321(12) -0.0007(10) 0.0020(10) -0.0003(10)
C(31) 0.0291(12) 0.0281(12) 0.0271(11) 0.0019(10) 0.0034(10) 0.0009(9)
C(32) 0.0268(12) 0.0272(12) 0.0309(12) 0.0051(9) 0.0019(10) 0.0006(9)
C(33) 0.0251(11) 0.0283(12) 0.0319(12) 0.0039(10) 0.0009(10) 0.0006(10)
C(34) 0.0280(12) 0.0278(12) 0.0252(11) 0.0024(10) 0.0016(9) 0.0004(9)
C(35) 0.0270(12) 0.0289(12) 0.0287(12) 0.0049(10) 0.0038(10) 0.0020(9)
C(36) 0.0262(12) 0.0321(13) 0.0286(12) 0.0051(10) 0.0031(10) 0.0014(10)
C(37) 0.0308(13) 0.0252(12) 0.0320(12) -0.0002(10) 0.0016(10) -0.0003(9)
C(38) 0.0292(12) 0.0265(12) 0.0290(12) 0.0031(10) 0.0030(10) 0.0017(9)
C(39) 0.0307(13) 0.0307(14) 0.0382(13) 0.0017(10) 0.0025(11) 0.0019(10)
C(40) 0.0340(13) 0.0286(13) 0.0443(15) -0.0010(11) 0.0075(11) 0.0003(11)
C(41) 0.0327(13) 0.0272(12) 0.0309(12) 0.0016(10) 0.0051(10) -0.0004(10)
C(42) 0.0359(14) 0.0238(12) 0.0397(14) -0.0003(10) 0.0033(11) -0.0012(10)
C(43) 0.0288(12) 0.0275(12) 0.0262(11) 0.0022(10) 0.0014(9) 0.0014(9)
C(44) 0.0294(12) 0.0246(12) 0.0289(12) 0.0047(9) 0.0042(10) 0.0000(9)
C(45) 0.0261(11) 0.0288(12) 0.0282(12) 0.0035(9) 0.0042(9) 0.0014(9)
C(46) 0.0288(12) 0.0262(12) 0.0242(11) 0.0022(9) 0.0018(9) 0.0009(9)
C(47) 0.0287(12) 0.0250(12) 0.0295(12) 0.0043(10) 0.0016(10) 0.0019(9)
C(48) 0.0259(12) 0.0306(13) 0.0317(12) 0.0049(10) 0.0015(10) 0.0007(10)
C(49) 0.0312(13) 0.0245(12) 0.0303(12) -0.0006(10) 0.0051(10) 0.0004(9)
C(50) 0.0301(12) 0.0272(12) 0.0260(11) 0.0039(10) 0.0044(10) 0.0034(9)
C(51) 0.0297(12) 0.0280(13) 0.0342(13) -0.0019(10) 0.0042(10) 0.0040(10)
C(52) 0.0293(12) 0.0296(13) 0.0349(13) -0.0017(10) 0.0024(10) 0.0042(10)
C(53) 0.0288(12) 0.0274(12) 0.0286(12) 0.0021(10) 0.0023(10) 0.0022(9)
C(54) 0.0336(13) 0.0287(13) 0.0299(12) -0.0005(10) 0.0060(10) 0.0025(10)
C(55) 0.0279(12) 0.0276(12) 0.0255(11) 0.0001(10) 0.0026(9) 0.0018(9)
C(56) 0.0256(11) 0.0292(12) 0.0295(12) 0.0036(10) 0.0029(10) 0.0021(9)
C(57) 0.0243(11) 0.0315(13) 0.0289(12) 0.0009(10) 0.0019(9) 0.0027(10)
C(58) 0.0297(12) 0.0306(13) 0.0239(11) -0.0006(10) 0.0023(10) 0.0014(9)
C(59) 0.0286(12) 0.0293(13) 0.0278(12) 0.0029(10) 0.0037(10) 0.0009(9)
C(60) 0.0275(12) 0.0311(13) 0.0263(11) 0.0022(10) 0.0043(10) 0.0015(9)
C(61) 0.0369(14) 0.0313(13) 0.0338(13) -0.0039(11) 0.0026(11) 0.0047(10)
C(62) 0.0308(12) 0.0314(13) 0.0295(12) -0.0012(10) 0.0028(10) 0.0012(10)
C(63) 0.0362(13) 0.0284(13) 0.0342(13) -0.0035(11) 0.0013(11) 0.0013(10)

loop_
_atom_type_symbol
_atom_type_description
_atom_type_scat_dispersion_real
_atom_type_scat_dispersion_imag
_atom_type_scat_source
C C 0.0033 0.0016
;
International Tables for Crystallography
(1992, Vol. C, Tables 4.2.6.8 and 6.1.1.4)
;
N N 0.0061 0.0033
;
International Tables for Crystallography
(1992, Vol. C, Tables 4.2.6.8 and 6.1.1.4)
;
H H 0.0000 0.0000
;
International Tables for Crystallography
(1992, Vol. C, Table 6.1.1.4)
;

loop_
_geom_angle_atom_site_label_1
_geom_angle_atom_site_label_2
_geom_angle_atom_site_label_3
_geom_angle
_geom_angle_publ_flag
C(1) N(1) C(5) 121.0(3) yes
C(1) N(1) C(6) 120.0(3) yes
C(5) N(1) C(6) 119.0(3) yes
C(10) N(2) C(11) 119.8(3) yes
C(10) N(2) C(15) 119.4(2) yes
C(11) N(2) C(15) 120.8(3) yes
N(1) C(1) C(2) 120.3(3) yes
C(1) C(2) C(3) 118.9(3) yes
C(2) C(3) C(4) 119.8(3) yes
C(3) C(4) C(5) 119.8(3) yes
N(1) C(5) C(4) 120.2(3) yes
N(1) C(6) C(7) 111.0(2) yes
C(6) C(7) C(8) 110.1(2) yes
C(7) C(8) C(9) 112.0(2) yes
C(8) C(9) C(10) 109.6(2) yes
N(2) C(10) C(9) 112.1(3) yes
N(2) C(11) C(12) 119.9(3) yes
C(11) C(12) C(13) 119.7(3) yes
C(12) C(13) C(14) 119.2(3) yes
C(13) C(14) C(15) 119.7(3) yes
N(2) C(15) C(14) 120.7(3) yes
N(3) C(16) C(17) 179.4(3) yes
C(16) C(17) C(18) 116.0(2) yes
C(16) C(17) C(19) 121.5(3) yes
C(18) C(17) C(19) 122.5(3) yes
N(4) C(18) C(17) 179.4(3) yes
C(17) C(19) C(20) 121.0(2) yes
C(17) C(19) C(24) 121.3(2) yes
C(20) C(19) C(24) 117.6(2) yes
C(19) C(20) C(21) 121.3(2) yes
C(20) C(21) C(22) 121.3(2) yes
C(21) C(22) C(23) 117.6(2) yes
C(21) C(22) C(26) 120.8(2) yes
C(23) C(22) C(26) 121.6(2) yes
C(22) C(23) C(24) 121.3(3) yes
C(19) C(24) C(23) 121.0(2) yes
N(5) C(25) C(26) 178.4(3) yes
C(22) C(26) C(25) 122.5(3) yes
C(22) C(26) C(27) 121.9(3) yes
C(25) C(26) C(27) 115.5(2) yes
N(6) C(27) C(26) 178.7(3) yes
N(7) C(28) C(29) 177.4(3) yes
C(28) C(29) C(30) 116.0(3) yes
C(28) C(29) C(31) 120.4(3) yes
C(30) C(29) C(31) 123.4(3) yes
N(8) C(30) C(29) 178.7(3) yes
C(29) C(31) C(32) 120.7(3) yes
C(29) C(31) C(36) 121.6(3) yes
C(32) C(31) C(36) 117.8(2) yes
C(31) C(32) C(33) 121.2(3) yes
C(32) C(33) C(34) 120.9(3) yes
C(33) C(34) C(35) 117.8(2) yes
C(33) C(34) C(38) 121.1(2) yes
C(35) C(34) C(38) 121.1(3) yes
C(34) C(35) C(36) 121.2(3) yes
C(31) C(36) C(35) 121.2(3) yes
N(9) C(37) C(38) 179.7(3) yes
C(34) C(38) C(37) 121.7(3) yes
C(34) C(38) C(39) 122.3(3) yes
C(37) C(38) C(39) 115.9(2) yes
N(10) C(39) C(38) 178.8(3) yes
N(11) C(40) C(41) 179.0(3) yes
C(40) C(41) C(42) 115.8(3) yes
C(40) C(41) C(43) 122.8(3) yes
C(42) C(41) C(43) 121.4(3) yes
N(12) C(42) C(41) 178.6(3) yes
C(41) C(43) C(44) 121.2(3) yes
C(41) C(43) C(48) 120.9(3) yes
C(44) C(43) C(48) 117.9(2) yes
C(43) C(44) C(45) 121.0(3) yes
C(44) C(45) C(46) 121.0(3) yes
C(45) C(46) C(47) 118.0(2) yes
C(45) C(46) C(50) 121.8(3) yes
C(47) C(46) C(50) 120.2(2) yes
C(46) C(47) C(48) 120.6(3) yes
C(43) C(48) C(47) 121.4(3) yes
N(13) C(49) C(50) 178.9(3) yes
C(46) C(50) C(49) 122.9(3) yes
C(46) C(50) C(51) 121.6(3) yes
C(49) C(50) C(51) 115.5(2) yes
N(14) C(51) C(50) 178.6(3) yes
N(15) C(52) C(53) 179.3(3) yes
C(52) C(53) C(54) 116.4(2) yes
C(52) C(53) C(55) 121.9(3) yes
C(54) C(53) C(55) 121.7(3) yes
N(16) C(54) C(53) 178.7(3) yes
C(53) C(55) C(56) 120.8(2) yes
C(53) C(55) C(60) 121.4(2) yes
C(56) C(55) C(60) 117.7(2) yes
C(55) C(56) C(57) 121.0(3) yes
C(56) C(57) C(58) 121.2(3) yes
C(57) C(58) C(59) 117.9(2) yes
C(57) C(58) C(62) 121.1(3) yes
C(59) C(58) C(62) 121.0(3) yes
C(58) C(59) C(60) 121.1(3) yes
C(55) C(60) C(59) 121.1(3) yes
N(17) C(61) C(62) 178.6(3) yes
C(58) C(62) C(61) 122.8(3) yes
C(58) C(62) C(63) 121.3(3) yes
C(61) C(62) C(63) 115.9(3) yes
N(18) C(63) C(62) 179.0(3) yes
N(1) C(1) H(1) 119.829 no
C(2) C(1) H(1) 119.823 no
C(1) C(2) H(2) 120.565 no
C(3) C(2) H(2) 120.550 no
C(2) C(3) H(3) 120.127 no
C(4) C(3) H(3) 120.116 no
C(3) C(4) H(4) 120.123 no
C(5) C(4) H(4) 120.120 no
N(1) C(5) H(5) 119.883 no
C(4) C(5) H(5) 119.872 no
N(1) C(6) H(6) 109.419 no
N(1) C(6) H(7) 109.428 no
C(7) C(6) H(6) 109.429 no
C(7) C(6) H(7) 109.447 no
H(6) C(6) H(7) 108.028 no
C(6) C(7) H(8) 109.655 no
C(6) C(7) H(9) 109.644 no
C(8) C(7) H(8) 109.646 no
C(8) C(7) H(9) 109.624 no
H(8) C(7) H(9) 108.161 no
C(7) C(8) H(10) 109.204 no
C(7) C(8) H(11) 109.219 no
C(9) C(8) H(10) 109.208 no
C(9) C(8) H(11) 109.221 no
H(10) C(8) H(11) 107.901 no
C(8) C(9) H(12) 109.755 no
C(8) C(9) H(13) 109.736 no
C(10) C(9) H(12) 109.733 no
C(10) C(9) H(13) 109.737 no
H(12) C(9) H(13) 108.211 no
N(2) C(10) H(14) 109.187 no
N(2) C(10) H(15) 109.185 no
C(9) C(10) H(14) 109.195 no
C(9) C(10) H(15) 109.196 no
H(14) C(10) H(15) 107.884 no
N(2) C(11) H(16) 120.054 no
C(12) C(11) H(16) 120.056 no
C(11) C(12) H(17) 120.159 no
C(13) C(12) H(17) 120.152 no
C(12) C(13) H(18) 120.411 no
C(14) C(13) H(18) 120.388 no
C(13) C(14) H(19) 120.139 no
C(15) C(14) H(19) 120.140 no
N(2) C(15) H(20) 119.651 no
C(14) C(15) H(20) 119.659 no
C(19) C(20) H(21) 119.348 no
C(21) C(20) H(21) 119.341 no
C(20) C(21) H(22) 119.373 no
C(22) C(21) H(22) 119.375 no
C(22) C(23) H(23) 119.350 no
C(24) C(23) H(23) 119.356 no
C(19) C(24) H(24) 119.525 no
C(23) C(24) H(24) 119.511 no
C(31) C(32) H(25) 119.427 no
C(33) C(32) H(25) 119.421 no
C(32) C(33) H(26) 119.573 no
C(34) C(33) H(26) 119.576 no
C(34) C(35) H(27) 119.405 no
C(36) C(35) H(27) 119.403 no
C(31) C(36) H(28) 119.400 no
C(35) C(36) H(28) 119.407 no
C(43) C(44) H(29) 119.475 no
C(45) C(44) H(29) 119.485 no
C(44) C(45) H(30) 119.475 no
C(46) C(45) H(30) 119.477 no
C(46) C(47) H(31) 119.676 no
C(48) C(47) H(31) 119.685 no
C(43) C(48) H(32) 119.312 no
C(47) C(48) H(32) 119.303 no
C(55) C(56) H(33) 119.521 no
C(57) C(56) H(33) 119.523 no
C(56) C(57) H(34) 119.384 no
C(58) C(57) H(34) 119.387 no
C(58) C(59) H(35) 119.457 no
C(60) C(59) H(35) 119.463 no
C(55) C(60) H(36) 119.452 no
C(59) C(60) H(36) 119.448 no

loop_
_geom_bond_atom_site_label_1
_geom_bond_atom_site_label_2
_geom_bond_distance
_geom_bond_publ_flag
N(1) C(1) 1.340(4) yes
N(1) C(5) 1.336(4) yes
N(1) C(6) 1.479(4) yes
N(2) C(10) 1.479(4) yes
N(2) C(11) 1.344(4) yes
N(2) C(15) 1.342(4) yes
N(3) C(16) 1.150(4) yes
N(4) C(18) 1.149(4) yes
N(5) C(25) 1.150(4) yes
N(6) C(27) 1.151(4) yes
N(7) C(28) 1.150(4) yes
N(8) C(30) 1.151(4) yes
N(9) C(37) 1.150(4) yes
N(10) C(39) 1.146(4) yes
N(11) C(40) 1.145(4) yes
N(12) C(42) 1.148(4) yes
N(13) C(49) 1.147(4) yes
N(14) C(51) 1.151(4) yes
N(15) C(52) 1.144(4) yes
N(16) C(54) 1.152(4) yes
N(17) C(61) 1.154(4) yes
N(18) C(63) 1.148(4) yes
C(1) C(2) 1.370(4) yes
C(2) C(3) 1.375(4) yes
C(3) C(4) 1.361(5) yes
C(4) C(5) 1.363(5) yes
C(6) C(7) 1.517(4) yes
C(7) C(8) 1.517(4) yes
C(8) C(9) 1.521(4) yes
C(9) C(10) 1.515(4) yes
C(11) C(12) 1.368(4) yes
C(12) C(13) 1.381(5) yes
C(13) C(14) 1.365(5) yes
C(14) C(15) 1.361(4) yes
C(16) C(17) 1.422(4) yes
C(17) C(18) 1.429(4) yes
C(17) C(19) 1.400(4) yes
C(19) C(20) 1.434(4) yes
C(19) C(24) 1.429(4) yes
C(20) C(21) 1.357(4) yes
C(21) C(22) 1.429(4) yes
C(22) C(23) 1.431(4) yes
C(22) C(26) 1.401(4) yes
C(23) C(24) 1.365(4) yes
C(25) C(26) 1.426(4) yes
C(26) C(27) 1.418(4) yes
C(28) C(29) 1.417(4) yes
C(29) C(30) 1.425(4) yes
C(29) C(31) 1.390(4) yes
C(31) C(32) 1.440(4) yes
C(31) C(36) 1.430(4) yes
C(32) C(33) 1.354(4) yes
C(33) C(34) 1.434(4) yes
C(34) C(35) 1.441(4) yes
C(34) C(38) 1.392(4) yes
C(35) C(36) 1.348(4) yes
C(37) C(38) 1.428(4) yes
C(38) C(39) 1.424(4) yes
C(40) C(41) 1.426(4) yes
C(41) C(42) 1.432(4) yes
C(41) C(43) 1.392(4) yes
C(43) C(44) 1.436(4) yes
C(43) C(48) 1.434(4) yes
C(44) C(45) 1.355(4) yes
C(45) C(46) 1.431(4) yes
C(46) C(47) 1.445(4) yes
C(46) C(50) 1.384(4) yes
C(47) C(48) 1.350(4) yes
C(49) C(50) 1.438(4) yes
C(50) C(51) 1.427(4) yes
C(52) C(53) 1.427(4) yes
C(53) C(54) 1.429(4) yes
C(53) C(55) 1.402(4) yes
C(55) C(56) 1.435(4) yes
C(55) C(60) 1.428(4) yes
C(56) C(57) 1.358(4) yes
C(57) C(58) 1.425(4) yes
C(58) C(59) 1.429(4) yes
C(58) C(62) 1.410(4) yes
C(59) C(60) 1.360(4) yes
C(61) C(62) 1.423(4) yes
C(62) C(63) 1.422(4) yes
C(1) H(1) 0.950 no
C(2) H(2) 0.950 no
C(3) H(3) 0.950 no
C(4) H(4) 0.950 no
C(5) H(5) 0.950 no
C(6) H(6) 0.990 no
C(6) H(7) 0.990 no
C(7) H(8) 0.990 no
C(7) H(9) 0.990 no
C(8) H(10) 0.990 no
C(8) H(11) 0.990 no
C(9) H(12) 0.990 no
C(9) H(13) 0.990 no
C(10) H(14) 0.990 no
C(10) H(15) 0.990 no
C(11) H(16) 0.950 no
C(12) H(17) 0.950 no
C(13) H(18) 0.950 no
C(14) H(19) 0.950 no
C(15) H(20) 0.950 no
C(20) H(21) 0.950 no
C(21) H(22) 0.950 no
C(23) H(23) 0.950 no
C(24) H(24) 0.950 no
C(32) H(25) 0.950 no
C(33) H(26) 0.950 no
C(35) H(27) 0.950 no
C(36) H(28) 0.950 no
C(44) H(29) 0.950 no
C(45) H(30) 0.950 no
C(47) H(31) 0.950 no
C(48) H(32) 0.950 no
C(56) H(33) 0.950 no
C(57) H(34) 0.950 no
C(59) H(35) 0.950 no
C(60) H(36) 0.950 no

loop_
_geom_contact_atom_site_label_1
_geom_contact_atom_site_label_2
_geom_contact_distance
_geom_contact_publ_flag
_geom_contact_site_symmetry_2
N(1) C(3) 2.712(4) no .
N(2) C(13) 2.722(4) no .
N(3) C(18) 3.451(4) no .
N(3) C(19) 3.509(4) no .
N(4) C(16) 3.447(4) no .
N(4) C(19) 3.534(4) no .
N(5) C(22) 3.543(4) no .
N(5) C(27) 3.422(4) no .
N(6) C(22) 3.517(4) no .
N(6) C(25) 3.433(4) no .
N(7) C(30) 3.449(4) no .
N(7) C(31) 3.473(4) no .
N(7) C(32) 3.545(4) no .
N(8) C(28) 3.433(4) no .
N(8) C(31) 3.546(4) no .
N(9) C(34) 3.517(4) no .
N(9) C(39) 3.445(4) no .
N(10) C(34) 3.523(4) no .
N(10) C(37) 3.436(4) no .
N(11) C(42) 3.436(4) no .
N(11) C(43) 3.532(4) no .
N(12) C(40) 3.450(4) no .
N(12) C(43) 3.510(4) no .
N(13) C(46) 3.538(4) no .
N(13) C(51) 3.441(4) no .
N(14) C(46) 3.507(4) no .
N(14) C(47) 3.589(4) no .
N(14) C(49) 3.450(4) no .
N(15) C(54) 3.450(4) no .
N(15) C(55) 3.522(4) no .
N(16) C(52) 3.463(4) no .
N(16) C(55) 3.522(4) no .
N(17) C(58) 3.553(4) no .
N(17) C(63) 3.433(4) no .
N(18) C(58) 3.514(4) no .
N(18) C(61) 3.440(4) no .
C(1) C(4) 2.713(5) no .
C(1) C(7) 3.254(4) no .
C(2) C(5) 2.720(4) no .
C(5) C(7) 3.218(4) no .
C(9) C(11) 3.249(4) no .
C(9) C(15) 3.289(4) no .
C(11) C(14) 2.725(5) no .
C(12) C(15) 2.713(4) no .
C(16) C(20) 2.882(4) no .
C(18) C(24) 2.911(4) no .
C(19) C(22) 2.844(4) no .
C(20) C(23) 2.798(4) no .
C(21) C(24) 2.803(4) no .
C(21) C(25) 2.900(4) no .
C(23) C(27) 2.902(4) no .
C(28) C(32) 2.845(4) no .
C(30) C(36) 2.924(4) no .
C(31) C(34) 2.835(4) no .
C(32) C(35) 2.802(4) no .
C(33) C(36) 2.809(4) no .
C(33) C(37) 2.884(4) no .
C(35) C(39) 2.899(4) no .
C(40) C(44) 2.909(4) no .
C(42) C(48) 2.874(4) no .
C(43) C(46) 2.834(4) no .
C(44) C(47) 2.811(4) no .
C(45) C(48) 2.807(4) no .
C(45) C(49) 2.918(4) no .
C(47) C(51) 2.858(4) no .
C(52) C(56) 2.892(4) no .
C(54) C(60) 2.899(4) no .
C(55) C(58) 2.836(4) no .
C(56) C(59) 2.800(4) no .
C(57) C(60) 2.800(4) no .
C(57) C(61) 2.916(4) no .
C(59) C(63) 2.886(4) no .
N(1) N(5) 3.457(4) no 1_445
N(3) C(1) 3.413(4) no 2_566
N(3) C(2) 3.305(4) no .
N(3) C(2) 3.451(4) no 2_566
N(4) N(8) 3.422(4) no .
N(4) C(3) 3.471(4) no .
N(4) C(4) 3.416(4) no .
N(4) C(20) 3.308(4) no 1_455
N(4) C(21) 3.376(4) no 1_455
N(4) C(21) 3.558(4) no 2_576
N(4) C(25) 3.468(4) no 2_576
N(4) C(32) 3.545(4) no 1_455
N(5) N(1) 3.457(4) no 1_665
N(5) N(9) 3.505(4) no .
N(5) C(1) 3.334(4) no 1_665
N(5) C(6) 3.396(4) no 1_665
N(5) C(23) 3.302(4) no 1_655
N(5) C(24) 3.368(4) no 1_655
N(5) C(37) 3.411(4) no .
N(6) N(7) 3.464(4) no 1_565
N(6) C(1) 3.273(4) no 1_565
N(6) C(2) 3.547(4) no 2_576
N(6) C(7) 3.578(4) no 1_565
N(7) N(6) 3.464(4) no 1_545
N(7) C(4) 3.319(5) no 1_655
N(7) C(5) 3.081(4) no 1_655
N(7) C(7) 3.461(4) no .
N(7) C(40) 3.477(4) no 1_655
N(7) C(42) 3.582(4) no 1_655
N(8) N(4) 3.422(4) no .
N(8) C(5) 3.562(4) no .
N(8) C(18) 3.311(4) no .
N(8) C(32) 3.356(4) no 1_455
N(8) C(33) 3.468(4) no 1_455
N(8) C(44) 3.200(4) no .
N(9) N(5) 3.505(4) no .
N(9) C(23) 3.588(4) no 1_655
N(9) C(35) 3.294(4) no 1_655
N(9) C(36) 3.376(4) no 1_655
N(9) C(49) 3.509(4) no 1_655
N(9) C(50) 3.271(4) no 1_655
N(9) C(51) 3.461(4) no 1_655
N(10) C(8) 3.501(4) no 1_565
N(10) C(9) 3.365(4) no 1_565
N(10) C(10) 3.584(4) no 1_565
N(10) C(27) 3.493(4) no .
N(11) C(7) 3.355(4) no .
N(11) C(8) 3.443(4) no .
N(11) C(15) 3.510(4) no 1_455
N(12) C(28) 3.386(4) no 1_455
N(12) C(29) 3.318(4) no 1_455
N(12) C(44) 3.272(4) no 1_455
N(12) C(45) 3.333(4) no 1_455
N(13) C(35) 3.160(4) no .
N(13) C(39) 3.572(4) no .
N(13) C(47) 3.359(4) no 1_655
N(13) C(48) 3.468(4) no 1_655
N(13) C(57) 3.516(4) no .
N(13) C(61) 3.462(4) no .
N(14) C(8) 3.554(4) no 1_565
N(14) C(10) 3.590(4) no 1_565
N(14) C(14) 3.397(4) no 1_465
N(14) C(15) 3.255(4) no 1_465
N(15) C(11) 3.360(4) no .
N(15) C(13) 3.331(4) no 1_455
N(15) C(14) 3.508(4) no 1_455
N(15) C(44) 3.544(4) no .
N(15) C(63) 3.425(4) no 2_577
N(16) N(17) 3.495(4) no 2_577
N(16) C(12) 3.413(4) no 1_455
N(16) C(42) 3.502(4) no .
N(16) C(48) 3.485(4) no .
N(16) C(56) 3.383(4) no 1_455
N(16) C(57) 3.529(4) no 1_455
N(16) C(59) 3.472(4) no 2_477
N(16) C(60) 3.536(4) no 2_477
N(17) N(16) 3.495(4) no 2_577
N(17) C(15) 3.397(4) no 1_565
N(17) C(54) 3.376(4) no 2_577
N(17) C(59) 3.435(4) no 1_655
N(18) N(18) 3.394(4) no 2_587
N(18) C(11) 3.405(4) no 1_565
N(18) C(12) 3.432(5) no 2_577
N(18) C(14) 3.477(4) no 1_465
C(1) N(3) 3.413(4) no 2_566
C(1) N(5) 3.334(4) no 1_445
C(1) N(6) 3.273(4) no 1_545
C(2) N(3) 3.305(4) no .
C(2) N(3) 3.451(4) no 2_566
C(2) N(6) 3.547(4) no 2_576
C(2) C(3) 3.438(4) no 2_466
C(3) N(4) 3.471(4) no .
C(3) C(2) 3.438(4) no 2_466
C(3) C(3) 3.341(4) no 2_466
C(3) C(18) 3.599(4) no .
C(4) N(4) 3.416(4) no .
C(4) N(7) 3.319(5) no 1_455
C(5) N(7) 3.081(4) no 1_455
C(5) N(8) 3.562(4) no .
C(6) N(5) 3.396(4) no 1_445
C(7) N(6) 3.578(4) no 1_545
C(7) N(7) 3.461(4) no .
C(7) N(11) 3.355(4) no .
C(8) N(10) 3.501(4) no 1_545
C(8) N(11) 3.443(4) no .
C(8) N(14) 3.554(4) no 1_545
C(9) N(10) 3.365(4) no 1_545
C(10) N(10) 3.584(4) no 1_545
C(10) N(14) 3.590(4) no 1_545
C(11) N(15) 3.360(4) no .
C(11) N(18) 3.405(4) no 1_545
C(12) N(16) 3.413(4) no 1_655
C(12) N(18) 3.432(5) no 2_577
C(13) N(15) 3.331(4) no 1_655
C(13) C(13) 3.496(5) no 2_667
C(13) C(52) 3.516(4) no 1_655
C(14) N(14) 3.397(4) no 1_645
C(14) N(15) 3.508(4) no 1_655
C(14) N(18) 3.477(4) no 1_645
C(15) N(11) 3.510(4) no 1_655
C(15) N(14) 3.255(4) no 1_645
C(15) N(17) 3.397(4) no 1_545
C(16) C(23) 3.356(4) no 2_576
C(16) C(29) 3.414(4) no .
C(16) C(30) 3.551(4) no .
C(17) C(22) 3.282(4) no 2_576
C(17) C(23) 3.288(4) no 2_576
C(17) C(29) 3.478(4) no .
C(17) C(30) 3.374(4) no .
C(18) N(8) 3.311(4) no .
C(18) C(3) 3.599(4) no .
C(18) C(21) 3.347(4) no 2_576
C(18) C(22) 3.281(4) no 2_576
C(18) C(26) 3.503(4) no 2_576
C(18) C(30) 3.439(4) no .
C(19) C(19) 3.338(4) no 2_576
C(19) C(20) 3.597(4) no 2_576
C(19) C(23) 3.511(4) no 2_576
C(19) C(24) 3.284(4) no 2_576
C(19) C(31) 3.407(4) no .
C(19) C(36) 3.250(4) no .
C(20) N(4) 3.308(4) no 1_655
C(20) C(19) 3.597(4) no 2_576
C(20) C(24) 3.268(4) no 2_576
C(20) C(31) 3.364(4) no .
C(20) C(32) 3.458(4) no .
C(20) C(36) 3.492(4) no .
C(21) N(4) 3.376(4) no 1_655
C(21) N(4) 3.558(4) no 2_576
C(21) C(18) 3.347(4) no 2_576
C(21) C(33) 3.432(4) no .
C(21) C(34) 3.335(4) no .
C(21) C(35) 3.495(4) no .
C(22) C(17) 3.282(4) no 2_576
C(22) C(18) 3.281(4) no 2_576
C(22) C(34) 3.370(4) no .
C(22) C(35) 3.255(4) no .
C(23) N(5) 3.302(4) no 1_455
C(23) N(9) 3.588(4) no 1_455
C(23) C(16) 3.356(4) no 2_576
C(23) C(17) 3.288(4) no 2_576
C(23) C(19) 3.511(4) no 2_576
C(23) C(35) 3.300(4) no .
C(23) C(36) 3.579(4) no .
C(24) N(5) 3.368(4) no 1_455
C(24) C(19) 3.284(4) no 2_576
C(24) C(20) 3.268(4) no 2_576
C(24) C(35) 3.567(4) no .
C(24) C(36) 3.310(4) no .
C(25) N(4) 3.468(4) no 2_576
C(25) C(37) 3.451(4) no .
C(25) C(38) 3.392(4) no .
C(26) C(18) 3.503(4) no 2_576
C(26) C(38) 3.392(4) no .
C(26) C(39) 3.437(4) no .
C(27) N(10) 3.493(4) no .
C(27) C(39) 3.486(4) no .
C(28) N(12) 3.386(4) no 1_655
C(28) C(42) 3.334(4) no 1_655
C(29) N(12) 3.318(4) no 1_655
C(29) C(16) 3.414(4) no .
C(29) C(17) 3.478(4) no .
C(29) C(42) 3.498(4) no 1_655
C(30) C(16) 3.551(4) no .
C(30) C(17) 3.374(4) no .
C(30) C(18) 3.439(4) no .
C(30) C(44) 3.526(4) no .
C(31) C(19) 3.407(4) no .
C(31) C(20) 3.364(4) no .
C(32) N(4) 3.545(4) no 1_655
C(32) N(8) 3.356(4) no 1_655
C(32) C(20) 3.458(4) no .
C(32) C(43) 3.558(4) no 1_655
C(33) N(8) 3.468(4) no 1_655
C(33) C(21) 3.432(4) no .
C(33) C(47) 3.599(4) no 1_655
C(33) C(48) 3.428(4) no 1_655
C(34) C(21) 3.335(4) no .
C(34) C(22) 3.370(4) no .
C(34) C(47) 3.575(4) no 1_655
C(35) N(9) 3.294(4) no 1_455
C(35) N(13) 3.160(4) no .
C(35) C(21) 3.495(4) no .
C(35) C(22) 3.255(4) no .
C(35) C(23) 3.300(4) no .
C(35) C(24) 3.567(4) no .
C(35) C(49) 3.524(4) no .
C(36) N(9) 3.376(4) no 1_455
C(36) C(19) 3.250(4) no .
C(36) C(20) 3.492(4) no .
C(36) C(23) 3.579(4) no .
C(36) C(24) 3.310(4) no .
C(37) N(5) 3.411(4) no .
C(37) C(25) 3.451(4) no .
C(37) C(46) 3.596(4) no 1_655
C(37) C(50) 3.446(4) no 1_655
C(37) C(51) 3.415(4) no 1_655
C(38) C(25) 3.392(4) no .
C(38) C(26) 3.392(4) no .
C(39) N(13) 3.572(4) no .
C(39) C(26) 3.437(4) no .
C(39) C(27) 3.486(4) no .
C(40) N(7) 3.477(4) no 1_455
C(41) C(54) 3.529(4) no .
C(42) N(7) 3.582(4) no 1_455
C(42) N(16) 3.502(4) no .
C(42) C(28) 3.334(4) no 1_455
C(42) C(29) 3.498(4) no 1_455
C(43) C(32) 3.558(4) no 1_455
C(43) C(52) 3.402(4) no .
C(43) C(53) 3.182(4) no .
C(43) C(54) 3.254(4) no .
C(44) N(8) 3.200(4) no .
C(44) N(12) 3.272(4) no 1_655
C(44) N(15) 3.544(4) no .
C(44) C(30) 3.526(4) no .
C(44) C(52) 3.178(4) no .
C(44) C(53) 3.260(4) no .
C(44) C(55) 3.540(4) no .
C(45) N(12) 3.333(4) no 1_655
C(45) C(53) 3.556(4) no .
C(45) C(55) 3.280(4) no .
C(45) C(56) 3.187(4) no .
C(46) C(37) 3.596(4) no 1_455
C(46) C(55) 3.215(4) no .
C(46) C(56) 3.400(4) no .
C(46) C(59) 3.515(4) no .
C(46) C(60) 3.280(4) no .
C(47) N(13) 3.359(4) no 1_455
C(47) C(33) 3.599(4) no 1_455
C(47) C(34) 3.575(4) no 1_455
C(47) C(55) 3.412(4) no .
C(47) C(60) 3.169(4) no .
C(48) N(13) 3.468(4) no 1_455
C(48) N(16) 3.485(4) no .
C(48) C(33) 3.428(4) no 1_455
C(48) C(53) 3.420(4) no .
C(48) C(54) 3.224(4) no .
C(49) N(9) 3.509(4) no 1_455
C(49) C(35) 3.524(4) no .
C(49) C(57) 3.218(4) no .
C(49) C(58) 3.259(4) no .
C(49) C(62) 3.484(4) no .
C(50) N(9) 3.271(4) no 1_455
C(50) C(37) 3.446(4) no 1_455
C(50) C(57) 3.394(4) no .
C(50) C(58) 3.152(4) no .
C(50) C(59) 3.272(4) no .
C(50) C(60) 3.589(4) no .
C(51) N(9) 3.461(4) no 1_455
C(51) C(37) 3.415(4) no 1_455
C(51) C(58) 3.415(4) no .
C(51) C(59) 3.256(4) no .
C(52) C(13) 3.516(4) no 1_455
C(52) C(43) 3.402(4) no .
C(52) C(44) 3.178(4) no .
C(52) C(61) 3.554(4) no 2_577
C(52) C(62) 3.344(4) no 2_577
C(52) C(63) 3.529(4) no 2_577
C(53) C(43) 3.182(4) no .
C(53) C(44) 3.260(4) no .
C(53) C(45) 3.556(4) no .
C(53) C(48) 3.420(4) no .
C(53) C(61) 3.392(4) no 2_577
C(53) C(62) 3.436(4) no 2_577
C(54) N(17) 3.376(4) no 2_577
C(54) C(41) 3.529(4) no .
C(54) C(43) 3.254(4) no .
C(54) C(48) 3.224(4) no .
C(54) C(61) 3.450(4) no 2_577
C(55) C(44) 3.540(4) no .
C(55) C(45) 3.280(4) no .
C(55) C(46) 3.215(4) no .
C(55) C(47) 3.412(4) no .
C(55) C(57) 3.236(4) no 2_577
C(55) C(58) 3.392(4) no 2_577
C(56) N(16) 3.383(4) no 1_655
C(56) C(45) 3.187(4) no .
C(56) C(46) 3.400(4) no .
C(56) C(57) 3.469(4) no 2_577
C(56) C(58) 3.341(4) no 2_577
C(56) C(59) 3.389(4) no 2_577
C(56) C(60) 3.576(4) no 2_577
C(57) N(13) 3.516(4) no .
C(57) N(16) 3.529(4) no 1_655
C(57) C(49) 3.218(4) no .
C(57) C(50) 3.394(4) no .
C(57) C(55) 3.236(4) no 2_577
C(57) C(56) 3.469(4) no 2_577
C(57) C(60) 3.377(4) no 2_577
C(58) C(49) 3.259(4) no .
C(58) C(50) 3.152(4) no .
C(58) C(51) 3.415(4) no .
C(58) C(55) 3.392(4) no 2_577
C(58) C(56) 3.341(4) no 2_577
C(59) N(16) 3.472(4) no 2_477
C(59) N(17) 3.435(4) no 1_455
C(59) C(46) 3.515(4) no .
C(59) C(50) 3.272(4) no .
C(59) C(51) 3.256(4) no .
C(59) C(56) 3.389(4) no 2_577
C(60) N(16) 3.536(4) no 2_477
C(60) C(46) 3.280(4) no .
C(60) C(47) 3.169(4) no .
C(60) C(50) 3.589(4) no .
C(60) C(56) 3.576(4) no 2_577
C(60) C(57) 3.377(4) no 2_577
C(61) N(13) 3.462(4) no .
C(61) C(52) 3.554(4) no 2_577
C(61) C(53) 3.392(4) no 2_577
C(61) C(54) 3.450(4) no 2_577
C(62) C(49) 3.484(4) no .
C(62) C(52) 3.344(4) no 2_577
C(62) C(53) 3.436(4) no 2_577
C(63) N(15) 3.425(4) no 2_577
C(63) C(52) 3.529(4) no 2_577
N(1) H(2) 3.2092 no .
N(1) H(4) 3.1965 no .
N(1) H(8) 2.7139 no .
N(1) H(9) 2.6278 no .
N(2) H(12) 2.6603 no .
N(2) H(13) 2.7205 no .
N(2) H(17) 3.2055 no .
N(2) H(19) 3.2041 no .
N(3) H(21) 3.0081 no .
N(4) H(24) 3.0699 no .
N(5) H(22) 3.0745 no .
N(6) H(23) 3.0528 no .
N(7) H(25) 2.9445 no .
N(8) H(28) 3.1207 no .
N(9) H(26) 3.0324 no .
N(10) H(27) 3.0698 no .
N(11) H(29) 3.0843 no .
N(12) H(32) 2.9980 no .
N(13) H(30) 3.1025 no .
N(14) H(31) 2.9895 no .
N(15) H(33) 3.0348 no .
N(16) H(36) 3.0379 no .
N(17) H(34) 3.0977 no .
N(18) H(35) 3.0146 no .
C(1) H(3) 3.2256 no .
C(1) H(5) 3.1834 no .
C(1) H(6) 2.5493 no .
C(1) H(7) 3.1965 no .
C(1) H(8) 3.0917 no .
C(1) H(9) 3.5484 no .
C(2) H(4) 3.2272 no .
C(3) H(1) 3.2246 no .
C(3) H(5) 3.2140 no .
C(4) H(2) 3.2280 no .
C(5) H(1) 3.1827 no .
C(5) H(3) 3.2158 no .
C(5) H(6) 3.1919 no .
C(5) H(7) 2.5391 no .
C(5) H(9) 2.9742 no .
C(6) H(1) 2.5924 no .
C(6) H(5) 2.5705 no .
C(6) H(10) 2.6882 no .
C(6) H(11) 2.6463 no .
C(7) H(1) 3.3151 no .
C(7) H(5) 3.2575 no .
C(7) H(12) 2.7171 no .
C(7) H(13) 2.7182 no .
C(8) H(6) 2.7173 no .
C(8) H(7) 2.6283 no .
C(8) H(14) 2.6919 no .
C(8) H(15) 2.6287 no .
C(9) H(8) 2.7350 no .
C(9) H(9) 2.6942 no .
C(9) H(16) 3.2676 no .
C(9) H(20) 3.3293 no .
C(10) H(10) 2.6611 no .
C(10) H(11) 2.6622 no .
C(10) H(16) 2.5969 no .
C(10) H(20) 2.5797 no .
C(11) H(12) 3.5630 no .
C(11) H(13) 3.0730 no .
C(11) H(14) 2.5577 no .
C(11) H(15) 3.2048 no .
C(11) H(18) 3.2374 no .
C(11) H(20) 3.1894 no .
C(12) H(19) 3.2308 no .
C(13) H(16) 3.2373 no .
C(13) H(20) 3.2141 no .
C(14) H(17) 3.2285 no .
C(15) H(12) 3.0829 no .
C(15) H(14) 3.1826 no .
C(15) H(15) 2.5276 no .
C(15) H(16) 3.1916 no .
C(15) H(18) 3.2178 no .
C(16) H(21) 2.5549 no .
C(17) H(21) 2.6471 no .
C(17) H(24) 2.6510 no .
C(18) H(24) 2.5902 no .
C(19) H(22) 3.2879 no .
C(19) H(23) 3.2865 no .
C(20) H(24) 3.3105 no .
C(21) H(23) 3.3065 no .
C(22) H(21) 3.2829 no .
C(22) H(24) 3.2924 no .
C(23) H(22) 3.3069 no .
C(24) H(21) 3.3087 no .
C(25) H(22) 2.5721 no .
C(26) H(22) 2.6395 no .
C(26) H(23) 2.6573 no .
C(27) H(23) 2.5835 no .
C(28) H(25) 2.5208 no .
C(29) H(25) 2.6426 no .
C(29) H(28) 2.6489 no .
C(30) H(28) 2.6090 no .
C(31) H(26) 3.2917 no .
C(31) H(27) 3.2760 no .
C(32) H(28) 3.3180 no .
C(33) H(27) 3.3205 no .
C(34) H(25) 3.2818 no .
C(34) H(28) 3.2862 no .
C(35) H(26) 3.3225 no .
C(36) H(25) 3.3167 no .
C(37) H(26) 2.5616 no .
C(38) H(26) 2.6475 no .
C(38) H(27) 2.6521 no .
C(39) H(27) 2.5822 no .
C(40) H(29) 2.5912 no .
C(41) H(29) 2.6498 no .
C(41) H(32) 2.6394 no .
C(42) H(32) 2.5426 no .
C(43) H(30) 3.2867 no .
C(43) H(31) 3.2852 no .
C(44) H(32) 3.3178 no .
C(45) H(31) 3.3255 no .
C(46) H(29) 3.2823 no .
C(46) H(32) 3.2871 no .
C(47) H(30) 3.3264 no .
C(48) H(29) 3.3186 no .
C(49) H(30) 2.6020 no .
C(50) H(30) 2.6513 no .
C(50) H(31) 2.6373 no .
C(51) H(31) 2.5310 no .
C(52) H(33) 2.5655 no .
C(53) H(33) 2.6490 no .
C(53) H(36) 2.6527 no .
C(54) H(36) 2.5753 no .
C(55) H(34) 3.2874 no .
C(55) H(35) 3.2840 no .
C(56) H(36) 3.3121 no .
C(57) H(35) 3.3053 no .
C(58) H(33) 3.2808 no .
C(58) H(36) 3.2846 no .
C(59) H(34) 3.3053 no .
C(60) H(33) 3.3114 no .
C(61) H(34) 2.5920 no .
C(62) H(34) 2.6472 no .
C(62) H(35) 2.6500 no .
C(63) H(35) 2.5583 no .
H(1) H(2) 2.3258 no .
H(1) H(6) 2.3616 no .
H(1) H(7) 3.4530 no .
H(1) H(8) 2.9758 no .
H(2) H(3) 2.3349 no .
H(3) H(4) 2.3147 no .
H(4) H(5) 2.3127 no .
H(5) H(6) 3.4450 no .
H(5) H(7) 2.3493 no .
H(5) H(9) 2.8805 no .
H(6) H(8) 2.3467 no .
H(6) H(9) 2.8675 no .
H(6) H(10) 2.5443 no .
H(6) H(11) 2.9812 no .
H(7) H(8) 2.8672 no .
H(7) H(9) 2.4138 no .
H(7) H(10) 2.9100 no .
H(7) H(11) 2.4038 no .
H(8) H(10) 2.3616 no .
H(8) H(11) 2.8663 no .
H(8) H(12) 2.5622 no .
H(8) H(13) 3.0357 no .
H(9) H(10) 2.8665 no .
H(9) H(11) 2.3931 no .
H(9) H(12) 2.9720 no .
H(9) H(13) 2.5191 no .
H(10) H(12) 2.3826 no .
H(10) H(13) 2.8709 no .
H(10) H(14) 2.9797 no .
H(10) H(15) 2.4245 no .
H(11) H(12) 2.8709 no .
H(11) H(13) 2.3818 no .
H(11) H(14) 2.4935 no .
H(11) H(15) 2.8859 no .
H(12) H(14) 2.8655 no .
H(12) H(15) 2.4006 no .
H(12) H(20) 2.9876 no .
H(13) H(14) 2.3533 no .
H(13) H(15) 2.8653 no .
H(13) H(16) 2.8990 no .
H(14) H(16) 2.3928 no .
H(14) H(20) 3.4342 no .
H(15) H(16) 3.4759 no .
H(15) H(20) 2.3342 no .
H(16) H(17) 2.3214 no .
H(17) H(18) 2.3393 no .
H(18) H(19) 2.3224 no .
H(19) H(20) 2.3078 no .
H(21) H(22) 2.2888 no .
H(23) H(24) 2.2989 no .
H(25) H(26) 2.2897 no .
H(27) H(28) 2.2806 no .
H(29) H(30) 2.2904 no .
H(31) H(32) 2.2856 no .
H(33) H(34) 2.2928 no .
H(35) H(36) 2.2947 no .
N(3) H(1) 2.8328 no 2_566
N(3) H(2) 3.1097 no .
N(3) H(2) 2.9202 no 2_566
N(3) H(4) 3.1566 no 1_655
N(3) H(23) 3.4270 no 2_576
N(4) H(3) 3.1193 no .
N(4) H(4) 3.0216 no .
N(4) H(21) 2.6472 no 1_455
N(4) H(22) 2.7892 no 1_455
N(4) H(22) 3.3562 no 2_576
N(4) H(25) 3.2338 no 1_455
N(4) H(26) 3.3386 no 1_455
N(5) H(1) 3.0675 no 1_665
N(5) H(3) 3.2408 no 2_576
N(5) H(6) 2.7335 no 1_665
N(5) H(7) 3.5722 no 1_665
N(5) H(21) 3.3265 no 2_676
N(5) H(23) 2.6450 no 1_655
N(5) H(24) 2.7834 no 1_655
N(6) H(1) 2.4890 no 1_565
N(6) H(2) 2.7871 no 2_576
N(6) H(3) 3.2499 no 2_576
N(6) H(5) 3.4707 no 1_665
N(6) H(6) 3.3139 no 1_565
N(6) H(8) 2.7424 no 1_565
N(7) H(4) 2.8504 no 1_655
N(7) H(5) 2.3476 no 1_655
N(7) H(8) 2.6636 no .
N(7) H(9) 3.4243 no .
N(7) H(12) 3.1533 no .
N(8) H(5) 3.5184 no .
N(8) H(9) 3.2532 no .
N(8) H(25) 2.6567 no 1_455
N(8) H(26) 2.8935 no 1_455
N(8) H(29) 2.9373 no .
N(9) H(6) 2.9382 no 1_665
N(9) H(7) 3.5671 no 1_665
N(9) H(10) 3.0385 no 1_665
N(9) H(23) 3.2446 no 1_655
N(9) H(24) 3.3551 no 1_655
N(9) H(27) 2.6095 no 1_655
N(9) H(28) 2.7796 no 1_655
N(10) H(7) 3.0268 no 1_665
N(10) H(10) 2.8680 no 1_565
N(10) H(12) 2.7773 no 1_565
N(10) H(15) 2.9976 no 1_565
N(10) H(20) 3.0036 no 1_565
N(11) H(5) 3.1056 no .
N(11) H(7) 3.2093 no .
N(11) H(9) 2.7223 no .
N(11) H(11) 2.8659 no .
N(11) H(12) 3.4643 no 1_455
N(11) H(13) 3.3384 no .
N(11) H(19) 3.5873 no 1_455
N(11) H(20) 3.4147 no 1_455
N(12) H(12) 3.5356 no 1_455
N(12) H(13) 2.8119 no 1_455
N(12) H(29) 2.6132 no 1_455
N(12) H(30) 2.7387 no 1_455
N(12) H(33) 3.5762 no 1_455
N(13) H(15) 3.0253 no 1_565
N(13) H(27) 2.9309 no .
N(13) H(31) 2.6771 no 1_655
N(13) H(32) 2.8966 no 1_655
N(13) H(34) 3.2638 no .
N(14) H(10) 3.5673 no 1_565
N(14) H(11) 2.7550 no 1_565
N(14) H(14) 2.8473 no 1_565
N(14) H(15) 3.5359 no 1_565
N(14) H(19) 2.8642 no 1_465
N(14) H(20) 2.5600 no 1_465
N(14) H(35) 3.3682 no .
N(15) H(16) 2.4811 no .
N(15) H(18) 2.8782 no 1_455
N(15) H(19) 3.2038 no 1_455
N(15) H(29) 3.1893 no .
N(16) H(17) 2.9464 no 1_455
N(16) H(32) 3.2348 no .
N(16) H(33) 2.6740 no 1_455
N(16) H(34) 2.9713 no 1_455
N(16) H(35) 3.1230 no 2_477
N(16) H(36) 3.2425 no 2_477
N(17) H(17) 3.1366 no 2_677
N(17) H(18) 3.1966 no 2_677
N(17) H(20) 3.3712 no 1_565
N(17) H(31) 3.5792 no 1_655
N(17) H(35) 2.7167 no 1_655
N(17) H(36) 3.0578 no 1_655
N(18) H(14) 2.9104 no 1_565
N(18) H(16) 3.0235 no 1_565
N(18) H(16) 3.2268 no 2_577
N(18) H(17) 2.8485 no 2_577
N(18) H(19) 2.7162 no 1_465
C(1) H(3) 3.5718 no 2_466
C(2) H(2) 3.5982 no 2_566
C(2) H(3) 3.3437 no 2_466
C(3) H(2) 3.5898 no 2_466
C(3) H(3) 3.4399 no 2_466
C(4) H(2) 3.4421 no 2_466
C(12) H(18) 3.3762 no 2_667
C(13) H(18) 3.4207 no 2_667
C(16) H(23) 3.2531 no 2_576
C(17) H(23) 3.5824 no 2_576
C(18) H(3) 3.3053 no .
C(18) H(22) 3.4760 no 1_455
C(18) H(22) 3.4623 no 2_576
C(19) H(28) 3.2746 no .
C(20) H(24) 3.1983 no 2_576
C(21) H(24) 3.5362 no 2_576
C(22) H(27) 3.3007 no .
C(23) H(27) 3.1362 no .
C(24) H(21) 3.4187 no 2_576
C(24) H(27) 3.5926 no .
C(24) H(28) 3.1327 no .
C(25) H(3) 2.9104 no 2_576
C(25) H(6) 3.3189 no 1_665
C(25) H(24) 3.4476 no 1_655
C(26) H(3) 3.0797 no 2_576
C(27) H(1) 3.2116 no 1_565
C(27) H(2) 3.2748 no 2_576
C(27) H(3) 2.9181 no 2_576
C(28) H(4) 3.2052 no 1_655
C(28) H(5) 3.3259 no 1_655
C(28) H(8) 3.1201 no .
C(28) H(9) 3.3789 no .
C(30) H(9) 3.3032 no .
C(30) H(26) 3.5320 no 1_455
C(30) H(29) 3.1448 no .
C(31) H(21) 3.4630 no .
C(32) H(21) 3.3626 no .
C(33) H(22) 3.3313 no .
C(34) H(22) 3.4365 no .
C(34) H(31) 3.5419 no 1_655
C(36) H(30) 3.3270 no .
C(37) H(6) 3.2127 no 1_665
C(37) H(7) 3.4051 no 1_665
C(37) H(28) 3.4797 no 1_655
C(38) H(31) 3.4081 no 1_655
C(39) H(7) 3.1069 no 1_665
C(40) H(5) 3.5522 no .
C(40) H(9) 3.5100 no .
C(40) H(12) 3.5559 no 1_455
C(41) H(25) 3.3909 no 1_455
C(42) H(12) 3.5788 no 1_455
C(42) H(13) 3.3396 no 1_455
C(42) H(30) 3.4632 no 1_455
C(43) H(25) 3.4928 no 1_455
C(45) H(28) 3.3809 no .
C(45) H(33) 3.2660 no .
C(47) H(36) 3.1700 no .
C(48) H(36) 3.5268 no .
C(49) H(15) 3.1701 no 1_565
C(49) H(27) 3.1712 no .
C(49) H(32) 3.5384 no 1_655
C(49) H(34) 3.2896 no .
C(51) H(11) 3.2973 no 1_565
C(51) H(14) 3.2506 no 1_565
C(51) H(15) 3.4456 no 1_565
C(51) H(35) 3.2361 no .
C(52) H(16) 3.5508 no .
C(52) H(18) 3.0388 no 1_455
C(52) H(29) 3.1439 no .
C(54) H(17) 3.4115 no 1_455
C(54) H(18) 3.5916 no 1_455
C(54) H(32) 3.3011 no .
C(54) H(36) 3.5786 no 2_477
C(55) H(34) 3.3073 no 2_577
C(56) H(30) 3.1690 no .
C(57) H(30) 3.5512 no .
C(58) H(33) 3.3867 no 2_577
C(59) H(31) 3.5699 no .
C(59) H(33) 3.2331 no 2_577
C(60) H(31) 3.2448 no .
C(60) H(34) 3.2471 no 2_577
C(61) H(15) 3.5977 no 1_565
C(61) H(18) 3.2172 no 2_677
C(63) H(14) 3.0128 no 1_565
C(63) H(17) 3.3802 no 2_577
C(63) H(18) 3.4995 no 2_677
C(63) H(19) 3.5540 no 1_465
H(1) N(3) 2.8328 no 2_566
H(1) N(5) 3.0675 no 1_445
H(1) N(6) 2.4890 no 1_545
H(1) C(27) 3.2116 no 1_545
H(1) H(2) 3.1901 no 2_566
H(1) H(23) 3.1483 no 1_545
H(2) N(3) 3.1097 no .
H(2) N(3) 2.9202 no 2_566
H(2) N(6) 2.7871 no 2_576
H(2) C(2) 3.5982 no 2_566
H(2) C(3) 3.5898 no 2_466
H(2) C(4) 3.4421 no 2_466
H(2) C(27) 3.2748 no 2_576
H(2) H(1) 3.1901 no 2_566
H(2) H(2) 3.0355 no 2_566
H(2) H(4) 3.3600 no 2_466
H(3) N(4) 3.1193 no .
H(3) N(5) 3.2408 no 2_576
H(3) N(6) 3.2499 no 2_576
H(3) C(1) 3.5718 no 2_466
H(3) C(2) 3.3437 no 2_466
H(3) C(3) 3.4399 no 2_466
H(3) C(18) 3.3053 no .
H(3) C(25) 2.9104 no 2_576
H(3) C(26) 3.0797 no 2_576
H(3) C(27) 2.9181 no 2_576
H(4) N(3) 3.1566 no 1_455
H(4) N(4) 3.0216 no .
H(4) N(7) 2.8504 no 1_455
H(4) C(28) 3.2052 no 1_455
H(4) H(2) 3.3600 no 2_466
H(4) H(25) 3.0582 no 1_455
H(5) N(6) 3.4707 no 1_445
H(5) N(7) 2.3476 no 1_455
H(5) N(8) 3.5184 no .
H(5) N(11) 3.1056 no .
H(5) C(28) 3.3259 no 1_455
H(5) C(40) 3.5522 no .
H(6) N(5) 2.7335 no 1_445
H(6) N(6) 3.3139 no 1_545
H(6) N(9) 2.9382 no 1_445
H(6) C(25) 3.3189 no 1_445
H(6) C(37) 3.2127 no 1_445
H(6) H(23) 3.0128 no 1_545
H(7) N(5) 3.5722 no 1_445
H(7) N(9) 3.5671 no 1_445
H(7) N(10) 3.0268 no 1_445
H(7) N(11) 3.2093 no .
H(7) C(37) 3.4051 no 1_445
H(7) C(39) 3.1069 no 1_445
H(8) N(6) 2.7424 no 1_545
H(8) N(7) 2.6636 no .
H(8) C(28) 3.1201 no .
H(9) N(7) 3.4243 no .
H(9) N(8) 3.2532 no .
H(9) N(11) 2.7223 no .
H(9) C(28) 3.3789 no .
H(9) C(30) 3.3032 no .
H(9) C(40) 3.5100 no .
H(10) N(9) 3.0385 no 1_445
H(10) N(10) 2.8680 no 1_545
H(10) N(14) 3.5673 no 1_545
H(10) H(27) 3.4433 no 1_545
H(11) N(11) 2.8659 no .
H(11) N(14) 2.7550 no 1_545
H(11) C(51) 3.2973 no 1_545
H(12) N(7) 3.1533 no .
H(12) N(10) 2.7773 no 1_545
H(12) N(11) 3.4643 no 1_655
H(12) N(12) 3.5356 no 1_655
H(12) C(40) 3.5559 no 1_655
H(12) C(42) 3.5788 no 1_655
H(13) N(11) 3.3384 no .
H(13) N(12) 2.8119 no 1_655
H(13) C(42) 3.3396 no 1_655
H(13) H(29) 3.5400 no .
H(14) N(14) 2.8473 no 1_545
H(14) N(18) 2.9104 no 1_545
H(14) C(51) 3.2506 no 1_545
H(14) C(63) 3.0128 no 1_545
H(14) H(19) 3.0675 no 1_455
H(15) N(10) 2.9976 no 1_545
H(15) N(13) 3.0253 no 1_545
H(15) N(14) 3.5359 no 1_545
H(15) C(49) 3.1701 no 1_545
H(15) C(51) 3.4456 no 1_545
H(15) C(61) 3.5977 no 1_545
H(16) N(15) 2.4811 no .
H(16) N(18) 3.0235 no 1_545
H(16) N(18) 3.2268 no 2_577
H(16) C(52) 3.5508 no .
H(16) H(19) 3.5521 no 1_455
H(17) N(16) 2.9464 no 1_655
H(17) N(17) 3.1366 no 2_677
H(17) N(18) 2.8485 no 2_577
H(17) C(54) 3.4115 no 1_655
H(17) C(63) 3.3802 no 2_577
H(17) H(18) 3.5450 no 2_667
H(17) H(35) 2.9881 no 2_577
H(18) N(15) 2.8782 no 1_655
H(18) N(17) 3.1966 no 2_677
H(18) C(12) 3.3762 no 2_667
H(18) C(13) 3.4207 no 2_667
H(18) C(52) 3.0388 no 1_655
H(18) C(54) 3.5916 no 1_655
H(18) C(61) 3.2172 no 2_677
H(18) C(63) 3.4995 no 2_677
H(18) H(17) 3.5450 no 2_667
H(19) N(11) 3.5873 no 1_655
H(19) N(14) 2.8642 no 1_645
H(19) N(15) 3.2038 no 1_655
H(19) N(18) 2.7162 no 1_645
H(19) C(63) 3.5540 no 1_645
H(19) H(14) 3.0675 no 1_655
H(19) H(16) 3.5521 no 1_655
H(20) N(10) 3.0036 no 1_545
H(20) N(11) 3.4147 no 1_655
H(20) N(14) 2.5600 no 1_645
H(20) N(17) 3.3712 no 1_545
H(21) N(4) 2.6472 no 1_655
H(21) N(5) 3.3265 no 2_676
H(21) C(24) 3.4187 no 2_576
H(21) C(31) 3.4630 no .
H(21) C(32) 3.3626 no .
H(21) H(24) 3.2091 no 2_576
H(21) H(25) 3.5089 no .
H(22) N(4) 2.7892 no 1_655
H(22) N(4) 3.3562 no 2_576
H(22) C(18) 3.4760 no 1_655
H(22) C(18) 3.4623 no 2_576
H(22) C(33) 3.3313 no .
H(22) C(34) 3.4365 no .
H(22) H(22) 3.2774 no 2_676
H(22) H(24) 3.1098 no 1_655
H(22) H(26) 3.4540 no .
H(23) N(3) 3.4270 no 2_576
H(23) N(5) 2.6450 no 1_455
H(23) N(9) 3.2446 no 1_455
H(23) C(16) 3.2531 no 2_576
H(23) C(17) 3.5824 no 2_576
H(23) H(1) 3.1483 no 1_565
H(23) H(6) 3.0128 no 1_565
H(23) H(27) 3.2486 no .
H(24) N(5) 2.7834 no 1_455
H(24) N(9) 3.3551 no 1_455
H(24) C(20) 3.1983 no 2_576
H(24) C(21) 3.5362 no 2_576
H(24) C(25) 3.4476 no 1_455
H(24) H(21) 3.2091 no 2_576
H(24) H(22) 3.1098 no 1_455
H(24) H(26) 3.5496 no 1_455
H(24) H(28) 3.2511 no .
H(25) N(4) 3.2338 no 1_655
H(25) N(8) 2.6567 no 1_655
H(25) C(41) 3.3909 no 1_655
H(25) C(43) 3.4928 no 1_655
H(25) H(4) 3.0582 no 1_655
H(25) H(21) 3.5089 no .
H(26) N(4) 3.3386 no 1_655
H(26) N(8) 2.8935 no 1_655
H(26) C(30) 3.5320 no 1_655
H(26) H(22) 3.4540 no .
H(26) H(24) 3.5496 no 1_655
H(26) H(28) 3.0696 no 1_655
H(27) N(9) 2.6095 no 1_455
H(27) N(13) 2.9309 no .
H(27) C(22) 3.3007 no .
H(27) C(23) 3.1362 no .
H(27) C(24) 3.5926 no .
H(27) C(49) 3.1712 no .
H(27) H(10) 3.4433 no 1_565
H(27) H(23) 3.2486 no .
H(28) N(9) 2.7796 no 1_455
H(28) C(19) 3.2746 no .
H(28) C(24) 3.1327 no .
H(28) C(37) 3.4797 no 1_455
H(28) C(45) 3.3809 no .
H(28) H(24) 3.2511 no .
H(28) H(26) 3.0696 no 1_455
H(28) H(30) 3.0752 no .
H(29) N(8) 2.9373 no .
H(29) N(12) 2.6132 no 1_655
H(29) N(15) 3.1893 no .
H(29) C(30) 3.1448 no .
H(29) C(52) 3.1439 no .
H(29) H(13) 3.5400 no .
H(30) N(12) 2.7387 no 1_655
H(30) C(36) 3.3270 no .
H(30) C(42) 3.4632 no 1_655
H(30) C(56) 3.1690 no .
H(30) C(57) 3.5512 no .
H(30) H(28) 3.0752 no .
H(30) H(32) 3.1001 no 1_655
H(30) H(33) 3.0957 no .
H(31) N(13) 2.6771 no 1_455
H(31) N(17) 3.5792 no 1_455
H(31) C(34) 3.5419 no 1_455
H(31) C(38) 3.4081 no 1_455
H(31) C(59) 3.5699 no .
H(31) C(60) 3.2448 no .
H(31) H(36) 3.1044 no .
H(32) N(13) 2.8966 no 1_455
H(32) N(16) 3.2348 no .
H(32) C(49) 3.5384 no 1_455
H(32) C(54) 3.3011 no .
H(32) H(30) 3.1001 no 1_455
H(32) H(34) 3.4902 no 1_455
H(33) N(12) 3.5762 no 1_655
H(33) N(16) 2.6740 no 1_655
H(33) C(45) 3.2660 no .
H(33) C(58) 3.3867 no 2_577
H(33) C(59) 3.2331 no 2_577
H(33) H(30) 3.0957 no .
H(33) H(35) 3.3970 no 2_577
H(34) N(13) 3.2638 no .
H(34) N(16) 2.9713 no 1_655
H(34) C(49) 3.2896 no .
H(34) C(55) 3.3073 no 2_577
H(34) C(60) 3.2471 no 2_577
H(34) H(32) 3.4902 no 1_655
H(34) H(36) 3.1035 no 1_655
H(34) H(36) 3.3566 no 2_577
H(35) N(14) 3.3682 no .
H(35) N(16) 3.1230 no 2_477
H(35) N(17) 2.7167 no 1_455
H(35) C(51) 3.2361 no .
H(35) H(17) 2.9881 no 2_577
H(35) H(33) 3.3970 no 2_577
H(36) N(16) 3.2425 no 2_477
H(36) N(17) 3.0578 no 1_455
H(36) C(47) 3.1700 no .
H(36) C(48) 3.5268 no .
H(36) C(54) 3.5786 no 2_477
H(36) H(31) 3.1044 no .
H(36) H(34) 3.1035 no 1_455
H(36) H(34) 3.3566 no 2_577
H(36) H(36) 3.4159 no 2_477

loop_
_geom_torsion_atom_site_label_1
_geom_torsion_atom_site_label_2
_geom_torsion_atom_site_label_3
_geom_torsion_atom_site_label_4
_geom_torsion
_geom_torsion_publ_flag
C(1) N(1) C(5) C(4) -1.4(4) no
C(5) N(1) C(1) C(2) 1.3(4) no
C(1) N(1) C(6) C(7) 89.8(3) no
C(6) N(1) C(1) C(2) -175.87(19) no
C(5) N(1) C(6) C(7) -87.5(3) no
C(6) N(1) C(5) C(4) 175.9(2) no
C(10) N(2) C(11) C(12) -179.8(2) no
C(11) N(2) C(10) C(9) 87.2(3) no
C(10) N(2) C(15) C(14) 179.8(2) no
C(15) N(2) C(10) C(9) -92.5(3) no
C(11) N(2) C(15) C(14) 0.1(4) no
C(15) N(2) C(11) C(12) -0.1(4) no
N(1) C(1) C(2) C(3) -0.2(4) no
C(1) C(2) C(3) C(4) -0.8(4) no
C(2) C(3) C(4) C(5) 0.8(5) no
C(3) C(4) C(5) N(1) 0.3(5) no
N(1) C(6) C(7) C(8) 174.02(18) no
C(6) C(7) C(8) C(9) -177.19(18) no
C(7) C(8) C(9) C(10) -179.92(19) no
C(8) C(9) C(10) N(2) 175.79(19) no
N(2) C(11) C(12) C(13) -0.5(5) no
C(11) C(12) C(13) C(14) 1.1(5) no
C(12) C(13) C(14) C(15) -1.1(5) no
C(13) C(14) C(15) N(2) 0.5(5) no
C(16) C(17) C(19) C(20) 0.9(4) no
C(16) C(17) C(19) C(24) -179.8(2) no
C(18) C(17) C(19) C(20) -179.11(19) no
C(18) C(17) C(19) C(24) 0.2(4) no
C(17) C(19) C(20) C(21) -179.79(19) no
C(17) C(19) C(24) C(23) 179.76(19) no
C(20) C(19) C(24) C(23) -0.9(4) no
C(24) C(19) C(20) C(21) 0.8(4) no
C(19) C(20) C(21) C(22) -0.1(4) no
C(20) C(21) C(22) C(23) -0.6(4) no
C(20) C(21) C(22) C(26) 179.4(2) no
C(21) C(22) C(23) C(24) 0.5(4) no
C(21) C(22) C(26) C(25) 1.6(4) no
C(21) C(22) C(26) C(27) 178.66(19) no
C(23) C(22) C(26) C(25) -178.46(19) no
C(23) C(22) C(26) C(27) -1.4(4) no
C(26) C(22) C(23) C(24) -179.44(19) no
C(22) C(23) C(24) C(19) 0.2(4) no
C(28) C(29) C(31) C(32) 5.8(4) no
C(28) C(29) C(31) C(36) -173.6(2) no
C(30) C(29) C(31) C(32) -179.01(19) no
C(30) C(29) C(31) C(36) 1.6(4) no
C(29) C(31) C(32) C(33) -177.59(19) no
C(29) C(31) C(36) C(35) 176.6(2) no
C(32) C(31) C(36) C(35) -2.8(4) no
C(36) C(31) C(32) C(33) 1.8(4) no
C(31) C(32) C(33) C(34) 0.7(4) no
C(32) C(33) C(34) C(35) -2.3(4) no
C(32) C(33) C(34) C(38) 176.7(2) no
C(33) C(34) C(35) C(36) 1.3(4) no
C(33) C(34) C(38) C(37) 3.1(4) no
C(33) C(34) C(38) C(39) -173.72(19) no
C(35) C(34) C(38) C(37) -177.98(19) no
C(35) C(34) C(38) C(39) 5.3(4) no
C(38) C(34) C(35) C(36) -177.7(2) no
C(34) C(35) C(36) C(31) 1.2(4) no
C(40) C(41) C(43) C(44) -1.5(4) no
C(40) C(41) C(43) C(48) 176.8(2) no
C(42) C(41) C(43) C(44) -179.5(2) no
C(42) C(41) C(43) C(48) -1.2(4) no
C(41) C(43) C(44) C(45) 178.0(2) no
C(41) C(43) C(48) C(47) -178.0(2) no
C(44) C(43) C(48) C(47) 0.4(4) no
C(48) C(43) C(44) C(45) -0.4(4) no
C(43) C(44) C(45) C(46) -0.4(4) no
C(44) C(45) C(46) C(47) 1.2(4) no
C(44) C(45) C(46) C(50) -179.2(2) no
C(45) C(46) C(47) C(48) -1.2(4) no
C(45) C(46) C(50) C(49) -0.1(4) no
C(45) C(46) C(50) C(51) 177.62(19) no
C(47) C(46) C(50) C(49) 179.48(19) no
C(47) C(46) C(50) C(51) -2.8(4) no
C(50) C(46) C(47) C(48) 179.20(19) no
C(46) C(47) C(48) C(43) 0.4(4) no
C(52) C(53) C(55) C(56) -0.3(4) no
C(52) C(53) C(55) C(60) 177.9(2) no
C(54) C(53) C(55) C(56) -179.40(19) no
C(54) C(53) C(55) C(60) -1.2(4) no
C(53) C(55) C(56) C(57) 178.87(19) no
C(53) C(55) C(60) C(59) -178.14(19) no
C(56) C(55) C(60) C(59) 0.1(4) no
C(60) C(55) C(56) C(57) 0.6(4) no
C(55) C(56) C(57) C(58) -1.4(4) no
C(56) C(57) C(58) C(59) 1.5(4) no
C(56) C(57) C(58) C(62) -178.8(2) no
C(57) C(58) C(59) C(60) -0.8(4) no
C(57) C(58) C(62) C(61) 0.0(4) no
C(57) C(58) C(62) C(63) 178.21(19) no
C(59) C(58) C(62) C(61) 179.65(19) no
C(59) C(58) C(62) C(63) -2.2(4) no
C(62) C(58) C(59) C(60) 179.57(19) no
C(58) C(59) C(60) C(55) 0.0(4) no

loop_
_cod_changelog_entry_id
_cod_changelog_entry_author
_cod_changelog_entry_date
_cod_changelog_entry_text
1 'Vaitkus, Antanas' 2022-05-07T05:30:00+03:00
;
 Replaced the '&#x009D;' sequences with backslash symbols ('\')
 in multiple data values.
;
